data_2014917
loop_
_publ_author_name
'Portilla, Jaime'
'Quiroga, Jairo'
'Cobo, Justo'
'Nogueras, Manuel'
'Low, John N.'
'Glidewell, Christopher'

_publ_section_title
;
 Two isomeric pairs of dihydrobenzopyrazoloquinazolines:
 centrosymmetric dimers, chains and sheets built from
 C---H&#x00B7;&#x00B7;&#x00B7;N and
 C---H&#x00B7;&#x00B7;&#x00B7;\p(arene) hydrogen bonds and \p--\p
 stacking interactions
;
_journal_issue 6
_journal_name_full 'Acta Crystallographica Section C'
_journal_page_first o398
_journal_page_last o403
_journal_paper_doi 10.1107/S0108270105013260
_journal_volume 61
_journal_year 2005
_chemical_formula_iupac 'C22 H19 N3'
_chemical_formula_moiety 'C22 H19 N3'
_chemical_formula_sum 'C22 H19 N3'
_chemical_formula_weight 325.40
_chemical_name_systematic
;
5-methyl-2-(4-methylphenyl)-6,7-dihydrobenzo[h]pyrazolo[1,5-a]quinazoline
;
_space_group_IT_number 14
_symmetry_cell_setting monoclinic
_symmetry_space_group_name_Hall '-P 2yn'
_symmetry_space_group_name_H-M 'P 1 21/n 1'
_atom_sites_solution_hydrogens geom
_atom_sites_solution_primary direct
_atom_sites_solution_secondary difmap
_cell_angle_alpha 90.00
_cell_angle_beta 112.590(6)
_cell_angle_gamma 90.00
_cell_formula_units_Z 4
_cell_length_a 7.2767(13)
_cell_length_b 29.924(6)
_cell_length_c 8.0463(12)
_cell_measurement_reflns_used 2701
_cell_measurement_temperature 120(2)
_cell_measurement_theta_max 25.00
_cell_measurement_theta_min 3.06
_cell_volume 1617.6(5)
_computing_cell_refinement 'DENZO (Otwinowski & Minor, 1997) and COLLECT'
_computing_data_collection 'COLLECT (Hooft, 1999)'
_computing_data_reduction 'DENZO and COLLECT'
_computing_molecular_graphics 'PLATON (Spek, 2003)'
_computing_publication_material 'SHELXL97 and PRPKAPPA (Ferguson, 1999)'
_computing_structure_refinement 'OSCAIL and SHELXL97 (Sheldrick, 1997)'
_computing_structure_solution 'OSCAIL (McArdle, 2003) and SHELXS97 (Sheldrick, 1997)'
_diffrn_ambient_temperature 120(2)
_diffrn_detector_area_resol_mean 9.091
_diffrn_measured_fraction_theta_full 0.948
_diffrn_measured_fraction_theta_max 0.948
_diffrn_measurement_device_type 'Nonius KappaCCD'
_diffrn_measurement_method '\f and \w scans'
_diffrn_radiation_monochromator graphite
_diffrn_radiation_source 'Bruker-Nonius FR91 rotating anode'
_diffrn_radiation_type 'Mo K\a'
_diffrn_radiation_wavelength 0.71073
_diffrn_reflns_av_R_equivalents 0.0506
_diffrn_reflns_av_sigmaI/netI 0.0607
_diffrn_reflns_limit_h_max 8
_diffrn_reflns_limit_h_min -8
_diffrn_reflns_limit_k_max 34
_diffrn_reflns_limit_k_min -35
_diffrn_reflns_limit_l_max 9
_diffrn_reflns_limit_l_min -9
_diffrn_reflns_number 7247
_diffrn_reflns_theta_full 25.00
_diffrn_reflns_theta_max 25.00
_diffrn_reflns_theta_min 3.06
_diffrn_standards_decay_% nil
_exptl_absorpt_coefficient_mu 0.080
_exptl_absorpt_correction_T_max 0.991
_exptl_absorpt_correction_T_min 0.978
_exptl_absorpt_correction_type multi-scan
_exptl_absorpt_process_details '(SADABS; Sheldrick, 2003)'
_exptl_crystal_colour colourless
_exptl_crystal_density_diffrn 1.336
_exptl_crystal_density_method 'not measured'
_exptl_crystal_description block
_exptl_crystal_F_000 688
_exptl_crystal_size_max 0.18
_exptl_crystal_size_mid 0.16
_exptl_crystal_size_min 0.12
_refine_diff_density_max 0.364
_refine_diff_density_min -0.423
_refine_ls_extinction_method none
_refine_ls_goodness_of_fit_ref 1.047
_refine_ls_hydrogen_treatment constr
_refine_ls_matrix_type full
_refine_ls_number_parameters 228
_refine_ls_number_reflns 2701
_refine_ls_number_restraints 0
_refine_ls_restrained_S_all 1.047
_refine_ls_R_factor_all 0.0912
_refine_ls_R_factor_gt 0.0782
_refine_ls_shift/su_max 0.007
_refine_ls_shift/su_mean 0.000
_refine_ls_structure_factor_coef Fsqd
_refine_ls_weighting_details 'w=1/[\s^2^(Fo^2^)+(0.1774P)^2^+0.6771P] where P=(Fo^2^+2Fc^2^)/3'
_refine_ls_weighting_scheme calc
_refine_ls_wR_factor_gt 0.2316
_refine_ls_wR_factor_ref 0.2479
_reflns_number_gt 2214
_reflns_number_total 2701
_reflns_threshold_expression I>2\s(I)
_cod_data_source_file sk1841.cif
_cod_data_source_block II
_cod_original_sg_symbol_H-M 'P 21/n'
_cod_database_code 2014917
_cod_database_fobs_code 2014917

loop_
_symmetry_equiv_pos_as_xyz
'x, y, z'
'x+1/2, -y+1/2, z+1/2'
'-x, -y, -z'
'-x-1/2, y-1/2, -z-1/2'

loop_
_atom_site_label
_atom_site_fract_x
_atom_site_fract_y
_atom_site_fract_z
_atom_site_U_iso_or_equiv
_atom_site_adp_type
_atom_site_calc_flag
_atom_site_refinement_flags
_atom_site_occupancy
_atom_site_disorder_assembly
_atom_site_disorder_group
_atom_site_type_symbol
N1 0.5431(3) 0.62431(7) 0.6510(3) 0.0289(6) Uani d . 1 . . N
N4 0.4314(3) 0.70310(7) 0.2935(3) 0.0301(6) Uani d . 1 . . N
N11C 0.4648(3) 0.63761(8) 0.4759(3) 0.0283(6) Uani d . 1 . . N
C2 0.6238(4) 0.66192(8) 0.7423(4) 0.0284(7) Uani d . 1 . . C
C3 0.5983(4) 0.69862(9) 0.6292(4) 0.0292(7) Uani d . 1 . . C
C3A 0.4965(4) 0.68268(9) 0.4572(4) 0.0286(7) Uani d . 1 . . C
C5 0.3476(4) 0.67781(10) 0.1501(4) 0.0291(7) Uani d . 1 . . C
C5A 0.3184(4) 0.63099(9) 0.1613(3) 0.0289(7) Uani d . 1 . . C
C6 0.2259(4) 0.60282(9) -0.0059(4) 0.0335(7) Uani d . 1 . . C
C7 0.2964(4) 0.55469(10) 0.0288(4) 0.0359(7) Uani d . 1 . . C
C7A 0.2711(4) 0.53619(9) 0.1936(4) 0.0309(7) Uani d . 1 . . C
C8 0.2127(4) 0.49270(10) 0.2001(4) 0.0366(7) Uani d . 1 . . C
C9 0.1980(4) 0.47564(10) 0.3553(4) 0.0377(8) Uani d . 1 . . C
C10 0.2398(4) 0.50283(9) 0.5041(4) 0.0358(7) Uani d . 1 . . C
C11 0.2991(4) 0.54636(9) 0.5005(4) 0.0320(7) Uani d . 1 . . C
C11A 0.3171(4) 0.56393(9) 0.3458(4) 0.0297(7) Uani d . 1 . . C
C11B 0.3700(4) 0.61068(9) 0.3278(3) 0.0277(7) Uani d . 1 . . C
C21 0.7238(4) 0.65994(9) 0.9403(4) 0.0280(7) Uani d . 1 . . C
C22 0.8076(4) 0.69814(9) 1.0405(4) 0.0303(7) Uani d . 1 . . C
C23 0.8994(4) 0.69596(9) 1.2260(4) 0.0329(7) Uani d . 1 . . C
C24 0.9108(4) 0.65619(9) 1.3191(4) 0.0324(7) Uani d . 1 . . C
C25 0.8269(4) 0.61836(10) 1.2178(4) 0.0339(7) Uani d . 1 . . C
C26 0.7355(4) 0.61990(9) 1.0334(4) 0.0291(7) Uani d . 1 . . C
C51 0.2770(4) 0.70083(9) -0.0291(4) 0.0326(7) Uani d . 1 . . C
C241 1.0099(5) 0.65437(11) 1.5209(4) 0.0403(8) Uani d . 1 . . C
H3 0.6417 0.7284 0.6633 0.035 Uiso calc R 1 . . H
H6A 0.2617 0.6153 -0.1033 0.040 Uiso calc R 1 . . H
H6B 0.0792 0.6037 -0.0461 0.040 Uiso calc R 1 . . H
H7A 0.2194 0.5362 -0.0772 0.043 Uiso calc R 1 . . H
H7B 0.4385 0.5531 0.0461 0.043 Uiso calc R 1 . . H
H8 0.1820 0.4741 0.0973 0.044 Uiso calc R 1 . . H
H9 0.1594 0.4455 0.3590 0.045 Uiso calc R 1 . . H
H10 0.2276 0.4914 0.6096 0.043 Uiso calc R 1 . . H
H11 0.3280 0.5647 0.6038 0.038 Uiso calc R 1 . . H
H22 0.8015 0.7258 0.9808 0.036 Uiso calc R 1 . . H
H23 0.9561 0.7223 1.2916 0.039 Uiso calc R 1 . . H
H24A 1.1024 0.6795 1.5640 0.060 Uiso calc R 1 . . H
H24B 1.0832 0.6262 1.5572 0.060 Uiso calc R 1 . . H
H24C 0.9087 0.6562 1.5732 0.060 Uiso calc R 1 . . H
H25 0.8331 0.5907 1.2778 0.041 Uiso calc R 1 . . H
H26 0.6796 0.5934 0.9684 0.035 Uiso calc R 1 . . H
H51A 0.1330 0.6966 -0.0909 0.049 Uiso calc R 1 . . H
H51B 0.3451 0.6881 -0.1022 0.049 Uiso calc R 1 . . H
H51C 0.3065 0.7328 -0.0112 0.049 Uiso calc R 1 . . H

loop_
_atom_site_aniso_label
_atom_site_aniso_U_11
_atom_site_aniso_U_22
_atom_site_aniso_U_33
_atom_site_aniso_U_12
_atom_site_aniso_U_13
_atom_site_aniso_U_23
N1 0.0338(13) 0.0272(13) 0.0258(12) 0.0009(10) 0.0117(10) 0.0002(9)
N4 0.0368(13) 0.0302(13) 0.0256(13) 0.0030(10) 0.0143(10) 0.0028(10)
N11C 0.0346(13) 0.0274(13) 0.0233(12) 0.0008(9) 0.0118(10) 0.0007(10)
C2 0.0308(14) 0.0264(15) 0.0319(15) -0.0006(11) 0.0164(12) -0.0054(11)
C3 0.0363(15) 0.0255(14) 0.0285(14) 0.0005(11) 0.0156(12) -0.0012(11)
C3A 0.0354(15) 0.0256(14) 0.0281(15) 0.0032(11) 0.0159(12) -0.0015(11)
C5 0.0326(15) 0.0309(15) 0.0279(15) 0.0034(11) 0.0161(12) -0.0021(11)
C5A 0.0296(15) 0.0351(16) 0.0231(14) 0.0040(11) 0.0115(12) 0.0004(11)
C6 0.0373(16) 0.0367(17) 0.0267(14) 0.0008(12) 0.0125(12) -0.0020(12)
C7 0.0382(17) 0.0364(17) 0.0319(16) -0.0011(12) 0.0124(13) -0.0100(13)
C7A 0.0301(15) 0.0306(15) 0.0292(15) 0.0022(11) 0.0082(12) -0.0038(12)
C8 0.0357(16) 0.0270(16) 0.0419(17) 0.0026(12) 0.0091(13) -0.0071(13)
C9 0.0355(16) 0.0270(16) 0.0433(18) -0.0002(12) 0.0071(13) 0.0010(13)
C10 0.0342(16) 0.0337(16) 0.0364(16) -0.0009(12) 0.0101(13) 0.0025(13)
C11 0.0362(16) 0.0282(15) 0.0317(15) 0.0012(11) 0.0131(13) -0.0005(12)
C11A 0.0267(14) 0.0283(15) 0.0321(15) 0.0034(11) 0.0090(11) -0.0007(11)
C11B 0.0275(14) 0.0301(15) 0.0257(14) 0.0023(11) 0.0103(12) -0.0040(11)
C21 0.0290(14) 0.0289(15) 0.0291(15) 0.0027(11) 0.0145(12) -0.0018(11)
C22 0.0380(16) 0.0263(15) 0.0274(15) -0.0009(11) 0.0135(12) -0.0009(11)
C23 0.0397(17) 0.0319(16) 0.0284(15) -0.0032(12) 0.0147(13) -0.0060(12)
C24 0.0337(16) 0.0372(17) 0.0288(16) 0.0028(12) 0.0146(13) 0.0017(12)
C25 0.0416(17) 0.0324(16) 0.0303(15) 0.0031(12) 0.0167(13) 0.0067(12)
C26 0.0344(15) 0.0249(14) 0.0304(15) -0.0003(11) 0.0150(12) -0.0016(11)
C51 0.0406(16) 0.0358(16) 0.0240(15) 0.0044(12) 0.0153(13) 0.0014(12)
C241 0.0464(18) 0.0471(19) 0.0281(16) 0.0025(14) 0.0151(14) 0.0004(13)

loop_
_atom_type_symbol
_atom_type_description
_atom_type_scat_dispersion_real
_atom_type_scat_dispersion_imag
_atom_type_scat_source
C C 0.0033 0.0016 'International Tables Vol C Tables 4.2.6.8 and 6.1.1.4'
H H 0.0000 0.0000 'International Tables Vol C Tables 4.2.6.8 and 6.1.1.4'
N N 0.0061 0.0033 'International Tables Vol C Tables 4.2.6.8 and 6.1.1.4'

loop_
_geom_angle_atom_site_label_1
_geom_angle_atom_site_label_2
_geom_angle_atom_site_label_3
_geom_angle
_geom_angle_publ_flag
C2 N1 N11C 104.0(2) no
N1 C2 C3 112.4(3) no
N1 C2 C21 119.0(2) no
C3 C2 C21 128.6(2) no
C22 C21 C26 118.0(3) no
C22 C21 C2 121.0(2) no
C26 C21 C2 121.0(2) no
C23 C22 C21 120.5(3) no
C23 C22 H22 119.8 no
C21 C22 H22 119.8 no
C22 C23 C24 121.7(3) no
C22 C23 H23 119.1 no
C24 C23 H23 119.1 no
C25 C24 C23 117.3(3) no
C25 C24 C241 121.6(3) no
C23 C24 C241 121.1(3) no
C24 C241 H24A 109.5 no
C24 C241 H24B 109.5 no
H24A C241 H24B 109.5 no
C24 C241 H24C 109.5 no
H24A C241 H24C 109.5 no
H24B C241 H24C 109.5 no
C26 C25 C24 121.8(3) no
C26 C25 H25 119.1 no
C24 C25 H25 119.1 no
C25 C26 C21 120.8(2) no
C25 C26 H26 119.6 no
C21 C26 H26 119.6 no
C3A C3 C2 105.6(2) no
C3A C3 H3 127.2 no
C2 C3 H3 127.2 no
N4 C3A C3 132.0(3) no
N4 C3A N11C 122.1(2) no
C3 C3A N11C 106.0(2) no
C5 N4 C3A 117.5(2) no
N4 C5 C5A 122.6(2) no
N4 C5 C51 116.8(3) no
C5A C5 C51 120.6(2) no
C5 C51 H51A 109.5 no
C5 C51 H51B 109.5 no
H51A C51 H51B 109.5 no
C5 C51 H51C 109.5 no
H51A C51 H51C 109.5 no
H51B C51 H51C 109.5 no
C11B C5A C5 120.1(2) no
C11B C5A C6 118.7(2) no
C5 C5A C6 121.2(2) no
C5A C6 C7 111.2(2) no
C5A C6 H6A 109.4 no
C7 C6 H6A 109.4 no
C5A C6 H6B 109.4 no
C7 C6 H6B 109.4 no
H6A C6 H6B 108.0 no
C7A C7 C6 111.2(2) no
C7A C7 H7A 109.4 no
C6 C7 H7A 109.4 no
C7A C7 H7B 109.4 no
C6 C7 H7B 109.4 no
H7A C7 H7B 108.0 no
C8 C7A C11A 119.9(3) no
C8 C7A C7 121.5(3) no
C11A C7A C7 118.5(3) no
C7A C8 C9 120.8(3) no
C7A C8 H8 119.6 no
C9 C8 H8 119.6 no
C10 C9 C8 119.7(3) no
C10 C9 H9 120.2 no
C8 C9 H9 120.2 no
C11 C10 C9 120.4(3) no
C11 C10 H10 119.8 no
C9 C10 H10 119.8 no
C10 C11 C11A 120.7(3) no
C10 C11 H11 119.7 no
C11A C11 H11 119.7 no
C11 C11A C7A 118.6(3) no
C11 C11A C11B 124.1(2) no
C7A C11A C11B 117.3(2) no
N11C C11B C5A 115.9(2) no
N11C C11B C11A 122.1(2) no
C5A C11B C11A 121.9(2) no
N1 N11C C11B 126.4(2) no
N1 N11C C3A 112.1(2) no
C11B N11C C3A 121.5(2) no

loop_
_geom_bond_atom_site_label_1
_geom_bond_atom_site_label_2
_geom_bond_site_symmetry_2
_geom_bond_distance
_geom_bond_publ_flag
N1 C2 . 1.349(3) no
N1 N11C . 1.361(3) no
C2 C3 . 1.392(4) no
C2 C21 . 1.477(4) no
C21 C22 . 1.397(4) no
C21 C26 . 1.398(4) no
C22 C23 . 1.383(4) no
C22 H22 . 0.95 no
C23 C24 . 1.392(4) no
C23 H23 . 0.95 no
C24 C25 . 1.391(4) no
C24 C241 . 1.503(4) no
C241 H24A . 0.98 no
C241 H24B . 0.98 no
C241 H24C . 0.98 no
C25 C26 . 1.374(4) no
C25 H25 . 0.95 no
C26 H26 . 0.95 no
C3 C3A . 1.380(4) no
C3 H3 . 0.95 no
C3A N4 . 1.361(3) no
C3A N11C . 1.386(4) no
N4 C5 . 1.318(4) no
C5 C5A . 1.425(4) no
C5 C51 . 1.499(4) no
C51 H51A . 0.98 no
C51 H51B . 0.98 no
C51 H51C . 0.98 no
C5A C11B . 1.385(4) no
C5A C6 . 1.509(4) no
C6 C7 . 1.518(4) no
C6 H6A . 0.99 no
C6 H6B . 0.99 no
C7 C7A . 1.512(4) no
C7 H7A . 0.99 no
C7 H7B . 0.99 no
C7A C8 . 1.376(4) no
C7A C11A . 1.409(4) no
C8 C9 . 1.391(4) no
C8 H8 . 0.95 no
C9 C10 . 1.381(4) no
C9 H9 . 0.95 no
C10 C11 . 1.376(4) no
C10 H10 . 0.95 no
C11 C11A . 1.403(4) no
C11 H11 . 0.95 no
C11A C11B . 1.473(4) no
C11B N11C . 1.383(3) no

loop_
_geom_torsion_atom_site_label_1
_geom_torsion_atom_site_label_2
_geom_torsion_atom_site_label_3
_geom_torsion_atom_site_label_4
_geom_torsion
_geom_torsion_publ_flag
N11C N1 C2 C3 0.1(3) no
N11C N1 C2 C21 179.9(2) no
N1 C2 C21 C22 -179.3(2) no
C3 C2 C21 C22 0.5(4) no
N1 C2 C21 C26 0.0(4) no
C3 C2 C21 C26 179.8(3) no
C26 C21 C22 C23 0.2(4) no
C2 C21 C22 C23 179.4(2) no
C21 C22 C23 C24 -0.4(4) no
C22 C23 C24 C25 0.4(4) no
C22 C23 C24 C241 -179.6(3) no
C23 C24 C25 C26 -0.3(4) no
C241 C24 C25 C26 179.8(3) no
C24 C25 C26 C21 0.1(4) no
C22 C21 C26 C25 0.0(4) no
C2 C21 C26 C25 -179.3(2) no
N1 C2 C3 C3A -0.4(3) no
C21 C2 C3 C3A 179.8(3) no
C2 C3 C3A N4 -179.8(3) no
C2 C3 C3A N11C 0.5(3) no
C3 C3A N4 C5 175.9(3) no
N11C C3A N4 C5 -4.5(4) no
C3A N4 C5 C5A 1.9(4) no
C3A N4 C5 C51 -180.0(2) no
N4 C5 C5A C11B 3.1(4) no
C51 C5 C5A C11B -174.9(2) no
N4 C5 C5A C6 -178.7(2) no
C51 C5 C5A C6 3.3(4) no
C11B C5A C6 C7 -29.1(3) no
C5 C5A C6 C7 152.7(2) no
C5A C6 C7 C7A 51.1(3) no
C6 C7 C7A C8 142.1(3) no
C6 C7 C7A C11A -40.6(3) no
C11A C7A C8 C9 0.1(4) no
C7 C7A C8 C9 177.3(3) no
C7A C8 C9 C10 0.9(4) no
C8 C9 C10 C11 -1.1(4) no
C9 C10 C11 C11A 0.3(4) no
C10 C11 C11A C7A 0.7(4) no
C10 C11 C11A C11B 176.9(3) no
C8 C7A C11A C11 -0.9(4) no
C7 C7A C11A C11 -178.2(2) no
C8 C7A C11A C11B -177.3(2) no
C7 C7A C11A C11B 5.3(4) no
C5 C5A C11B N11C -5.4(4) no
C6 C5A C11B N11C 176.3(2) no
C5 C5A C11B C11A 171.3(2) no
C6 C5A C11B C11A -6.9(4) no
C11 C11A C11B N11C 20.4(4) no
C7A C11A C11B N11C -163.4(2) no
C11 C11A C11B C5A -156.2(3) no
C7A C11A C11B C5A 20.0(4) no
C2 N1 N11C C11B 178.0(2) no
C2 N1 N11C C3A 0.3(3) no
C5A C11B N11C N1 -174.4(2) no
C11A C11B N11C N1 8.8(4) no
C5A C11B N11C C3A 3.1(4) no
C11A C11B N11C C3A -173.7(2) no
N4 C3A N11C N1 179.7(2) no
C3 C3A N11C N1 -0.5(3) no
N4 C3A N11C C11B 1.9(4) no
C3 C3A N11C C11B -178.3(2) no

loop_
_cod_related_entry_id
_cod_related_entry_database
_cod_related_entry_code
1 ChemSpider 21133820
